data_7242700
loop_
_publ_author_name
'Miao, Le-Ping'
'Qi, Qi'
'Han, Xiang-Bin'
'Zhang, Wen'

_publ_section_title
;
 DCM self-trapping by the host deformation in flexible host--guest
 molecules
;
_journal_issue 23
_journal_name_full CrystEngComm
_journal_page_first 4136
_journal_page_last 4142
_journal_paper_doi 10.1039/D1CE00301A
_journal_volume 23
_journal_year 2021
_chemical_absolute_configuration ad
_chemical_formula_moiety 'C36 H28 Ir N3 O2, 1.5(C H Cl3)'
_chemical_formula_sum 'C37.5 H29.5 Cl4.5 Ir N3 O2'
_chemical_formula_weight 905.86
_chemical_properties_physical Light-sensitive,Photo-sensitive
_space_group_crystal_system monoclinic
_space_group_IT_number 4
_space_group_name_Hall 'P 2yb'
_space_group_name_H-M_alt 'P 1 21 1'
_atom_sites_solution_hydrogens geom
_atom_sites_solution_primary dual
_atom_sites_solution_secondary difmap
_audit_block_doi 10.5517/ccdc.csd.cc26wt64
_audit_creation_date 2018-12-12
_audit_creation_method
;
Olex2 1.2
(compiled 2018.05.29 svn.r3508 for OlexSys, GUI svn.r5506)
;
_audit_update_record
;
2020-12-26 deposited with the CCDC.	2021-04-23 downloaded from the CCDC.
;
_cell_angle_alpha 90.00
_cell_angle_beta 104.568(5)
_cell_angle_gamma 90.00
_cell_formula_units_Z 4
_cell_length_a 11.6933(6)
_cell_length_b 19.4475(9)
_cell_length_c 15.7924(7)
_cell_measurement_reflns_used 8156
_cell_measurement_temperature 150.00(10)
_cell_measurement_theta_max 27.0710
_cell_measurement_theta_min 4.0240
_cell_volume 3475.8(3)
_computing_cell_refinement 'CrysAlisPro 1.171.38.43 (Rigaku OD, 2015)'
_computing_data_collection 'CrysAlisPro 1.171.38.43 (Rigaku OD, 2015)'
_computing_data_reduction 'CrysAlisPro 1.171.38.43 (Rigaku OD, 2015)'
_computing_molecular_graphics 'Olex2 (Dolomanov et al., 2009)'
_computing_publication_material 'Olex2 (Dolomanov et al., 2009)'
_computing_structure_refinement 'XL (Sheldrick, 2008)'
_computing_structure_solution 'ShelXT (Sheldrick, 2015)'
_diffrn_ambient_environment N~2~
_diffrn_ambient_temperature 150.00(10)
_diffrn_detector 'CCD plate'
_diffrn_detector_area_resol_mean 5.2913
_diffrn_detector_type AtlasS2
_diffrn_measured_fraction_theta_full 0.997
_diffrn_measured_fraction_theta_max 0.878
_diffrn_measurement_details
;
List of Runs (angles in degrees, time in seconds):

  # Type    Start    End  Width  t~exp~   \w     \q     \k     \f   Frames
#--------------------------------------------------------------------------
  1  \w     -3.00  89.00   1.00   32.50    --   12.86  38.00 150.00   92
  2  \w    -63.00  39.00   1.00   32.50    --   12.86 -38.00-180.00  102
  3  \w    -18.00  81.00   1.00   32.50    --   12.86  77.00   0.00   99
;
_diffrn_measurement_device 'four-circle diffractometer'
_diffrn_measurement_device_type 'SuperNova, Dual, Cu at zero, AtlasS2'
_diffrn_measurement_method '\w scans'
_diffrn_orient_matrix_type 'CrysAlisPro convention (1999,Acta A55,543-557)'
_diffrn_orient_matrix_UB_11 0.0263095000
_diffrn_orient_matrix_UB_12 0.0239752000
_diffrn_orient_matrix_UB_13 -0.0232031000
_diffrn_orient_matrix_UB_21 0.0561603000
_diffrn_orient_matrix_UB_22 -0.0069264000
_diffrn_orient_matrix_UB_23 0.0285033000
_diffrn_orient_matrix_UB_31 0.0091050000
_diffrn_orient_matrix_UB_32 -0.0266168000
_diffrn_orient_matrix_UB_33 -0.0282990000
_diffrn_radiation_monochromator mirror
_diffrn_radiation_probe x-ray
_diffrn_radiation_type MoK\a
_diffrn_radiation_wavelength 0.71073
_diffrn_reflns_av_R_equivalents 0.0425
_diffrn_reflns_av_unetI/netI 0.1014
_diffrn_reflns_limit_h_max 11
_diffrn_reflns_limit_h_min -15
_diffrn_reflns_limit_k_max 26
_diffrn_reflns_limit_k_min -26
_diffrn_reflns_limit_l_max 20
_diffrn_reflns_limit_l_min -18
_diffrn_reflns_number 25818
_diffrn_reflns_theta_full 25.00
_diffrn_reflns_theta_max 29.48
_diffrn_reflns_theta_min 3.39
_diffrn_source 'micro-focus sealed X-ray tube'
_diffrn_source_type 'SuperNova (Mo) X-ray Source'
_exptl_absorpt_coefficient_mu 4.226
_exptl_absorpt_correction_T_max 1.00000
_exptl_absorpt_correction_T_min 0.86222
_exptl_absorpt_correction_type multi-scan
_exptl_absorpt_process_details
;
CrysAlisPro 1.171.38.43 (Rigaku Oxford Diffraction, 2015)
Empirical absorption correction using spherical harmonics,
 implemented in SCALE3 ABSPACK scaling algorithm.
;
_exptl_crystal_colour red
_exptl_crystal_colour_primary red
_exptl_crystal_density_diffrn 1.731
_exptl_crystal_density_method 'not measured'
_exptl_crystal_description needle
_exptl_crystal_F_000 1780
_refine_diff_density_max 1.806
_refine_diff_density_min -1.833
_refine_diff_density_rms 0.172
_refine_ls_abs_structure_details 'Flack H D (1983), Acta Cryst. A39, 876-881'
_refine_ls_abs_structure_Flack 0.025(9)
_refine_ls_extinction_method none
_refine_ls_goodness_of_fit_ref 1.015
_refine_ls_hydrogen_treatment constr
_refine_ls_matrix_type full
_refine_ls_number_parameters 865
_refine_ls_number_reflns 15859
_refine_ls_number_restraints 55
_refine_ls_restrained_S_all 1.019
_refine_ls_R_factor_all 0.0853
_refine_ls_R_factor_gt 0.0597
_refine_ls_shift/su_max 0.003
_refine_ls_shift/su_mean 0.000
_refine_ls_structure_factor_coef Fsqd
_refine_ls_weighting_details 'calc w=1/[\s^2^(Fo^2^)+(0.0639P)^2^+6.2424P] where P=(Fo^2^+2Fc^2^)/3'
_refine_ls_weighting_scheme calc
_refine_ls_wR_factor_gt 0.1279
_refine_ls_wR_factor_ref 0.1396
_reflns_number_gt 12308
_reflns_number_total 15859
_reflns_threshold_expression >2sigma(I)
_cod_data_source_file d1ce00301a2.cif
_cod_data_source_block exp_216
_cod_depositor_comments
;
Adding full bibliography for 7242699--7242712.cif.

2024-11-08
Z value and formula fixed to values more according to usual
chemical conventions.                 miguel
;
_cod_original_formula_sum 'C75 H59 Cl9 Ir2 N6 O4'
_cod_original_formula_weight 1811.73
_cod_original_formula_moiety '2(C36 H28 Ir N3 O2), 3(C H Cl3)'
_cod_original_formula_units_Z 2
_cod_database_code 7242700
_chemical_oxdiff_formula CHONIr
_chemical_oxdiff_usercomment 180522PHL
_reflns_odcompleteness_completeness 99.70
_reflns_odcompleteness_iscentric 1
_reflns_odcompleteness_theta 26.32
_olex2_refinement_description
;
1. Fixed Uiso
 At 1.2 times of:
  All C(H) groups, All C(H,H) groups
2. Uiso/Uaniso restraints and constraints
Uanis(C1) \\sim Ueq, Uanis(N1) \\sim Ueq, Uanis(Cl1) \\sim Ueq, Uanis(Cl7)
\\sim Ueq, Uanis(C7) \\sim Ueq, Uanis(C34) \\sim Ueq, Uanis(C17) \\sim Ueq:
with sigma of 0.01 and sigma for terminal atoms of 0.02
Uanis(Cl1) \\sim Ueq, Uanis(Cl7) \\sim Ueq: with sigma of 0.02 and sigma for
terminal atoms of 0.02
3.a Ternary CH refined with riding coordinates:
 C73(H73), C75(H75), C74(H74)
3.b Secondary CH2 refined with riding coordinates:
 C36(H36A,H36B), C35(H35A,H35B), C34(H34A,H34B), C33(H33A,H33B), C72(H72A,
 H72B), C71(H71A,H71B), C70(H70A,H70B), C69(H69A,H69B)
3.c Aromatic/amide H refined with riding coordinates:
 C2(H2), C3(H3), C4(H4), C5(H5), C8(H8), C9(H9), C14(H14), C13(H13), C12(H12),
 C11(H11), C17(H17), C18(H18), C19(H19), C20(H20), C23(H23), C24(H24), C29(H29),
  C28(H28), C27(H27), C26(H26), C53(H53), C54(H54), C55(H55), C56(H56),
 C59(H59), C60(H60), C65(H65), C64(H64), C63(H63), C62(H62), C38(H38), C39(H39),
  C40(H40), C41(H41), C44(H44), C45(H45), C50(H50), C49(H49), C48(H48), C47(H47)
;
_olex2_date_sample_data_collection 2018-05-22
_olex2_submission_special_instructions 'No special instructions were received'
_oxdiff_exptl_absorpt_empirical_details
;
Empirical correction (ABSPACK) includes:
- Absorption correction using spherical harmonics
- Frame scaling
;
_oxdiff_exptl_absorpt_empirical_full_max 1.242
_oxdiff_exptl_absorpt_empirical_full_min 0.836

loop_
_space_group_symop_id
_space_group_symop_operation_xyz
1 'x, y, z'
2 '-x, y+1/2, -z'

loop_
_atom_site_label
_atom_site_type_symbol
_atom_site_fract_x
_atom_site_fract_y
_atom_site_fract_z
_atom_site_U_iso_or_equiv
_atom_site_adp_type
_atom_site_occupancy
_atom_site_calc_flag
_atom_site_disorder_assembly
_atom_site_disorder_group
_atom_site_refinement_flags_posn
_atom_site_refinement_flags_adp
Ir1 Ir -2.61090(3) 0.663661(19) -2.60279(3) 0.02659(11) Uani 1 d . . . .
O1 O -2.6126(6) 0.5608(4) -2.5462(5) 0.0289(16) Uani 1 d . . . .
O2 O -2.6840(8) 0.5022(4) -2.4489(5) 0.042(2) Uani 1 d . . . .
N1 N -2.4464(8) 0.7021(5) -2.5380(6) 0.031(2) Uani 1 d . . . U
N2 N -2.7685(7) 0.6248(5) -2.6852(6) 0.027(2) Uani 1 d . . . .
N3 N -2.6666(8) 0.6782(4) -2.4842(6) 0.030(2) Uani 1 d . . . .
C1 C -2.6296(10) 0.7608(5) -2.6397(7) 0.027(2) Uani 1 d . . . U
C2 C -2.7300(13) 0.7914(6) -2.6963(8) 0.040(3) Uani 1 d . . . .
H2 H -2.7920 0.7637 -2.7261 0.048 Uiso 1 calc . . R .
C3 C -2.7371(14) 0.8619(7) -2.7077(10) 0.053(4) Uani 1 d . . . .
H3 H -2.8038 0.8812 -2.7450 0.064 Uiso 1 calc . . R .
C4 C -2.6430(15) 0.9051(7) -2.6630(11) 0.057(4) Uani 1 d . . . .
H4 H -2.6477 0.9525 -2.6710 0.069 Uiso 1 calc . . R .
C5 C -2.5479(14) 0.8767(7) -2.6092(9) 0.047(4) Uani 1 d . . . .
H5 H -2.4868 0.9044 -2.5779 0.056 Uiso 1 calc . . R .
C6 C -2.5405(11) 0.8053(5) -2.6002(8) 0.034(3) Uani 1 d . . . .
C7 C -2.4362(11) 0.7711(6) -2.5440(7) 0.035(3) Uani 1 d . . . U
C8 C -2.3282(14) 0.8037(9) -2.4996(9) 0.068(5) Uani 1 d . . . .
H8 H -2.3207 0.8512 -2.5028 0.082 Uiso 1 calc . . R .
C9 C -2.2337(14) 0.7646(10) -2.4514(10) 0.066(5) Uani 1 d . . . .
H9 H -2.1638 0.7859 -2.4218 0.079 Uiso 1 calc . . R .
C10 C -2.2449(11) 0.6966(8) -2.4483(8) 0.046(4) Uani 1 d . . . .
C15 C -2.3511(9) 0.6610(7) -2.4942(6) 0.034(2) Uani 1 d . . . .
C14 C -2.3527(11) 0.5906(7) -2.4954(8) 0.041(3) Uani 1 d . . . .
H14 H -2.4202 0.5681 -2.5270 0.049 Uiso 1 calc . . R .
C13 C -2.2601(12) 0.5534(8) -2.4525(8) 0.046(3) Uani 1 d . . . .
H13 H -2.2644 0.5056 -2.4544 0.055 Uiso 1 calc . . R .
C12 C -2.1539(12) 0.5865(12) -2.4033(10) 0.073(5) Uani 1 d . . . .
H12 H -2.0900 0.5604 -2.3730 0.087 Uiso 1 calc . . R .
C11 C -2.1485(11) 0.6552(10) -2.4017(8) 0.058(4) Uani 1 d . . . .
H11 H -2.0802 0.6766 -2.3694 0.070 Uiso 1 calc . . R .
C16 C -2.5523(10) 0.6344(6) -2.7062(8) 0.034(3) Uani 1 d . . . .
C17 C -2.4396(10) 0.6462(6) -2.7219(7) 0.036(3) Uani 1 d . . . U
H17 H -2.3876 0.6771 -2.6872 0.043 Uiso 1 calc . . R .
C18 C -2.4070(10) 0.6117(7) -2.7888(8) 0.036(3) Uani 1 d . . . .
H18 H -2.3307 0.6173 -2.7954 0.043 Uiso 1 calc . . R .
C19 C -2.4837(11) 0.5695(6) -2.8455(8) 0.039(3) Uani 1 d . . . .
H19 H -2.4597 0.5477 -2.8906 0.046 Uiso 1 calc . . R .
C20 C -2.5968(11) 0.5594(6) -2.8358(7) 0.033(3) Uani 1 d . . . .
H20 H -2.6502 0.5313 -2.8741 0.039 Uiso 1 calc . . R .
C21 C -2.6292(10) 0.5934(5) -2.7656(7) 0.027(2) Uani 1 d . . . .
C22 C -2.7487(9) 0.5884(5) -2.7521(7) 0.024(2) Uani 1 d . . . .
C23 C -2.8402(10) 0.5468(6) -2.8047(8) 0.033(3) Uani 1 d . . . .
H23 H -2.8267 0.5217 -2.8514 0.039 Uiso 1 calc . . R .
C24 C -2.9483(10) 0.5442(6) -2.7853(8) 0.034(3) Uani 1 d . . . .
H24 H -3.0069 0.5155 -2.8174 0.041 Uiso 1 calc . . R .
C25 C -2.9709(10) 0.5829(6) -2.7200(7) 0.029(2) Uani 1 d . . . .
C30 C -2.8808(9) 0.6261(5) -2.6703(7) 0.027(2) Uani 1 d . . . .
C29 C -2.9073(10) 0.6718(7) -2.6079(7) 0.037(3) Uani 1 d . . . .
H29 H -2.8500 0.7023 -2.5779 0.045 Uiso 1 calc . . R .
C28 C -3.0188(10) 0.6711(8) -2.5915(8) 0.047(3) Uani 1 d . . . .
H28 H -3.0376 0.7029 -2.5531 0.056 Uiso 1 calc . . R .
C27 C -3.1063(12) 0.6202(8) -2.6347(10) 0.058(4) Uani 1 d . . . .
H27 H -3.1769 0.6144 -2.6185 0.070 Uiso 1 calc . . R .
C26 C -3.0813(10) 0.5828(7) -2.6977(10) 0.047(4) Uani 1 d . . . .
H26 H -3.1404 0.5543 -2.7298 0.057 Uiso 1 calc . . R .
C36 C -2.6788(11) 0.7478(6) -2.4490(8) 0.035(3) Uani 1 d . . . .
H36A H -2.7126 0.7785 -2.4973 0.042 Uiso 1 calc . . R .
H36B H -2.6009 0.7651 -2.4201 0.042 Uiso 1 calc . . R .
C35 C -2.757(2) 0.7489(9) -2.3839(11) 0.083(7) Uani 1 d . . . .
H35A H -2.7415 0.7912 -2.3503 0.100 Uiso 1 calc . . R .
H35B H -2.8388 0.7492 -2.4165 0.100 Uiso 1 calc . . R .
C34 C -2.7378(18) 0.6926(8) -2.3253(12) 0.079(5) Uani 1 d . . . U
H34A H -2.7974 0.6937 -2.2923 0.095 Uiso 1 calc . . R .
H34B H -2.6614 0.6979 -2.2841 0.095 Uiso 1 calc . . R .
C33 C -2.7419(16) 0.6249(7) -2.3678(10) 0.063(5) Uani 1 d . . . .
H33A H -2.7016 0.5916 -2.3248 0.075 Uiso 1 calc . . R .
H33B H -2.8237 0.6105 -2.3881 0.075 Uiso 1 calc . . R .
C32 C -2.6878(10) 0.6245(6) -2.4416(8) 0.035(3) Uani 1 d . . . .
C31 C -2.6571(10) 0.5563(6) -2.4824(8) 0.031(3) Uani 1 d . . . .
Ir2 Ir -2.66315(4) 0.32426(2) -2.87559(3) 0.02975(11) Uani 1 d . . . .
O3 O -2.7584(8) 0.4180(4) -2.9314(5) 0.040(2) Uani 1 d . . . .
O4 O -2.9262(8) 0.4551(5) -3.0219(7) 0.066(3) Uani 1 d . . . .
N5 N -2.7410(7) 0.3515(5) -2.7746(6) 0.029(2) Uani 1 d . . . .
N4 N -2.5650(8) 0.2950(4) -2.9623(6) 0.029(2) Uani 1 d . . . .
N6 N -2.8096(9) 0.2889(6) -2.9808(7) 0.043(3) Uani 1 d . . . .
C52 C -2.5267(10) 0.3716(5) -2.7969(7) 0.028(2) Uani 1 d . . . .
C53 C -2.4133(11) 0.3815(6) -2.8063(9) 0.038(3) Uani 1 d . . . .
H53 H -2.3925 0.3605 -2.8532 0.045 Uiso 1 calc . . R .
C54 C -2.3291(11) 0.4210(6) -2.7498(8) 0.033(3) Uani 1 d . . . .
H54 H -2.2553 0.4278 -2.7606 0.040 Uiso 1 calc . . R .
C55 C -2.3557(11) 0.4509(6) -2.6760(8) 0.039(3) Uani 1 d . . . .
H55 H -2.2976 0.4759 -2.6372 0.047 Uiso 1 calc . . R .
C56 C -2.4690(13) 0.4439(6) -2.6589(8) 0.042(3) Uani 1 d . . . .
H56 H -2.4880 0.4644 -2.6110 0.051 Uiso 1 calc . . R .
C57 C -2.5512(10) 0.4030(6) -2.7207(7) 0.031(3) Uani 1 d . . . .
C58 C -2.6704(11) 0.3934(6) -2.7142(8) 0.034(3) Uani 1 d . . . .
C59 C -2.7164(12) 0.4291(5) -2.6528(7) 0.034(3) Uani 1 d . . . .
H59 H -2.6677 0.4576 -2.6118 0.041 Uiso 1 calc . . R .
C60 C -2.8357(12) 0.4217(6) -2.6532(8) 0.036(3) Uani 1 d . . . .
H60 H -2.8676 0.4473 -2.6150 0.043 Uiso 1 calc . . R .
C61 C -2.9075(12) 0.3750(6) -2.7125(8) 0.042(3) Uani 1 d . . . .
C66 C -2.8534(11) 0.3377(7) -2.7698(7) 0.040(3) Uani 1 d . . . .
C65 C -2.9203(12) 0.2859(7) -2.8205(10) 0.052(4) Uani 1 d . . . .
H65 H -2.8867 0.2591 -2.8567 0.063 Uiso 1 calc . . R .
C64 C -3.0372(14) 0.2738(8) -2.8176(11) 0.068(5) Uani 1 d . . . .
H64 H -3.0801 0.2387 -2.8511 0.082 Uiso 1 calc . . R .
C63 C -3.0893(11) 0.3139(7) -2.7653(9) 0.050(3) Uani 1 d . . . .
H63 H -3.1687 0.3078 -2.7668 0.060 Uiso 1 calc . . R .
C62 C -3.0244(11) 0.3622(7) -2.7114(8) 0.044(3) Uani 1 d . . . .
H62 H -3.0584 0.3869 -2.6736 0.053 Uiso 1 calc . . R .
C37 C -2.6020(11) 0.2328(6) -2.8243(7) 0.038(3) Uani 1 d . . . .
C38 C -2.6266(12) 0.2017(6) -2.7535(9) 0.045(3) Uani 1 d . . . .
H38 H -2.6685 0.2257 -2.7202 0.054 Uiso 1 calc . . R .
C39 C -2.5899(13) 0.1343(7) -2.7300(9) 0.053(4) Uani 1 d . . . .
H39 H -2.6049 0.1142 -2.6804 0.064 Uiso 1 calc . . R .
C40 C -2.5295(15) 0.0969(8) -2.7828(11) 0.064(4) Uani 1 d . . . .
H40 H -2.5089 0.0512 -2.7702 0.077 Uiso 1 calc . . R .
C41 C -2.5023(12) 0.1284(6) -2.8512(8) 0.043(3) Uani 1 d . . . .
H41 H -2.4575 0.1053 -2.8832 0.052 Uiso 1 calc . . R .
C42 C -2.5415(10) 0.1966(6) -2.8750(8) 0.036(3) Uani 1 d . . . .
C43 C -2.5165(11) 0.2318(7) -2.9498(8) 0.044(3) Uani 1 d . . . .
C44 C -2.4581(13) 0.2037(8) -3.0101(10) 0.057(4) Uani 1 d . . . .
H44 H -2.4244 0.1602 -2.9996 0.069 Uiso 1 calc . . R .
C45 C -2.4498(13) 0.2386(7) -3.0836(9) 0.050(4) Uani 1 d . . . .
H45 H -2.4107 0.2191 -3.1221 0.060 Uiso 1 calc . . R .
C46 C -2.5013(11) 0.3051(6) -3.1005(8) 0.038(3) Uani 1 d . . . .
C51 C -2.5535(10) 0.3341(7) -3.0360(8) 0.041(3) Uani 1 d . . . .
C50 C -2.5966(11) 0.4013(7) -3.0477(10) 0.050(4) Uani 1 d . . . .
H50 H -2.6277 0.4225 -3.0057 0.060 Uiso 1 calc . . R .
C49 C -2.5919(14) 0.4351(8) -3.1225(12) 0.066(5) Uani 1 d . . . .
H49 H -2.6144 0.4811 -3.1281 0.079 Uiso 1 calc . . R .
C48 C -2.5546(17) 0.4038(8) -3.1918(11) 0.071(5) Uani 1 d . . . .
H48 H -2.5647 0.4255 -3.2457 0.086 Uiso 1 calc . . R .
C47 C -2.5032(12) 0.3403(6) -3.1767(10) 0.053(4) Uani 1 d . . . .
H47 H -2.4692 0.3207 -3.2182 0.063 Uiso 1 calc . . R .
C72 C -2.8217(15) 0.2167(7) -3.0136(9) 0.062(4) Uani 1 d . . . .
H72A H -2.8764 0.1915 -2.9881 0.074 Uiso 1 calc . . R .
H72B H -2.7458 0.1936 -2.9980 0.074 Uiso 1 calc . . R .
C71 C -2.870(2) 0.2202(11) -3.1163(14) 0.110(8) Uani 1 d . . . .
H71A H -2.8153 0.2467 -3.1406 0.132 Uiso 1 calc . . R .
H71B H -2.8736 0.1741 -3.1402 0.132 Uiso 1 calc . . R .
C70 C -2.978(2) 0.2492(16) -3.1406(16) 0.143(12) Uani 1 d . . . .
H70A H -3.0326 0.2249 -3.1140 0.172 Uiso 1 calc . . R .
H70B H -3.0080 0.2472 -3.2037 0.172 Uiso 1 calc . . R .
C69 C -2.9646(18) 0.3266(13) -3.1086(14) 0.129(10) Uani 1 d . . . .
H69A H -2.9437 0.3545 -3.1534 0.155 Uiso 1 calc . . R .
H69B H -3.0403 0.3427 -3.1019 0.155 Uiso 1 calc . . R .
C68 C -2.8764(12) 0.3369(9) -3.0266(10) 0.063(4) Uani 1 d . . . .
C67 C -2.8525(13) 0.4098(8) -2.9879(10) 0.051(3) Uani 1 d . . . .
Cl1 Cl -2.8264(10) 0.3304(5) -2.3313(7) 0.197(4) Uani 1 d . . . U
Cl2 Cl -2.8950(6) 0.4645(3) -2.2877(4) 0.1134(19) Uani 1 d . . . .
Cl3 Cl -2.9884(9) 0.4169(12) -2.4598(6) 0.401(15) Uani 1 d . . . .
C73 C -2.874(2) 0.4213(16) -2.3790(15) 0.131(10) Uani 1 d . . . .
H73 H -2.8089 0.4426 -2.3981 0.157 Uiso 1 calc . . R .
Cl9 Cl -3.1689(9) 0.4005(5) -2.9476(11) 0.270(8) Uani 1 d . . . .
Cl7 Cl -3.2433(5) 0.5372(3) -2.9590(4) 0.111(2) Uani 1 d . . . U
Cl8 Cl -3.2630(8) 0.4585(7) -3.1086(5) 0.232(6) Uani 1 d . . . .
C75 C -3.1827(13) 0.4724(9) -3.0100(12) 0.075(5) Uani 1 d . . . .
H75 H -3.1038 0.4869 -3.0137 0.090 Uiso 1 calc . . R .
Cl5 Cl -2.8653(6) 0.6527(5) -2.9915(4) 0.142(3) Uani 1 d . . . .
Cl6 Cl -3.0456(6) 0.6004(3) -3.1399(5) 0.126(2) Uani 1 d . . . .
Cl4 Cl -2.7999(7) 0.6007(4) -3.1414(5) 0.136(3) Uani 1 d . . . .
C74 C -2.878(2) 0.5954(10) -3.0677(17) 0.122(10) Uani 1 d . . . .
H74 H -2.8647 0.5499 -3.0402 0.147 Uiso 1 calc . . R .

loop_
_atom_site_aniso_label
_atom_site_aniso_U_11
_atom_site_aniso_U_22
_atom_site_aniso_U_33
_atom_site_aniso_U_23
_atom_site_aniso_U_13
_atom_site_aniso_U_12
Ir1 0.0265(2) 0.0312(2) 0.0248(2) -0.00793(19) 0.01145(16) -0.0076(2)
O1 0.020(4) 0.032(4) 0.032(4) -0.008(3) 0.002(3) 0.000(3)
O2 0.057(5) 0.034(4) 0.041(5) 0.008(4) 0.023(4) 0.002(4)
N1 0.030(5) 0.046(5) 0.021(4) -0.023(4) 0.015(4) -0.022(4)
N2 0.018(4) 0.034(5) 0.032(5) 0.001(4) 0.014(4) -0.005(4)
N3 0.033(5) 0.029(5) 0.029(5) -0.004(4) 0.013(4) -0.013(4)
C1 0.036(6) 0.028(5) 0.019(5) -0.018(4) 0.012(4) -0.002(4)
C2 0.062(9) 0.027(6) 0.039(7) 0.007(5) 0.027(7) -0.002(6)
C3 0.065(10) 0.051(9) 0.050(9) 0.005(7) 0.029(8) 0.015(8)
C4 0.079(12) 0.037(7) 0.066(10) -0.019(7) 0.035(9) -0.007(8)
C5 0.068(10) 0.043(7) 0.043(8) -0.010(6) 0.039(8) -0.018(7)
C6 0.042(7) 0.032(6) 0.036(6) -0.006(5) 0.025(5) -0.014(5)
C7 0.043(6) 0.045(6) 0.022(5) -0.019(4) 0.015(4) -0.016(5)
C8 0.071(10) 0.099(13) 0.046(8) -0.046(9) 0.034(8) -0.063(10)
C9 0.044(9) 0.110(15) 0.043(9) -0.010(9) 0.012(7) -0.040(10)
C10 0.033(7) 0.084(10) 0.027(7) -0.010(7) 0.017(6) -0.019(7)
C15 0.032(5) 0.051(6) 0.020(5) -0.008(6) 0.010(4) -0.009(7)
C14 0.033(7) 0.061(9) 0.026(6) -0.002(6) 0.002(5) -0.011(7)
C13 0.052(8) 0.064(9) 0.017(6) 0.004(6) -0.001(6) 0.003(7)
C12 0.026(7) 0.138(18) 0.048(9) 0.011(11) 0.000(6) 0.003(10)
C11 0.036(7) 0.103(13) 0.031(6) 0.001(8) 0.000(5) -0.021(9)
C16 0.028(6) 0.041(6) 0.033(6) -0.011(5) 0.010(5) -0.013(5)
C17 0.035(5) 0.044(6) 0.031(5) 0.002(4) 0.014(4) -0.007(5)
C18 0.020(6) 0.054(8) 0.034(7) 0.003(6) 0.009(5) 0.003(6)
C19 0.050(8) 0.033(6) 0.034(7) 0.005(5) 0.013(6) 0.017(6)
C20 0.041(7) 0.033(6) 0.023(6) -0.003(5) 0.006(5) -0.007(5)
C21 0.044(7) 0.024(5) 0.016(5) -0.003(4) 0.014(5) -0.007(5)
C22 0.025(5) 0.024(5) 0.022(5) 0.007(4) 0.003(4) -0.005(5)
C23 0.031(6) 0.033(6) 0.032(6) -0.010(5) 0.004(5) -0.008(5)
C24 0.029(6) 0.028(6) 0.036(7) 0.008(5) -0.012(5) -0.005(5)
C25 0.026(6) 0.036(6) 0.023(6) 0.012(5) 0.003(4) 0.002(5)
C30 0.023(6) 0.022(5) 0.029(6) 0.001(4) -0.003(5) -0.002(5)
C29 0.035(6) 0.050(7) 0.031(6) 0.004(6) 0.016(5) -0.006(6)
C28 0.034(6) 0.071(9) 0.044(7) 0.003(7) 0.022(5) 0.000(7)
C27 0.039(8) 0.084(11) 0.063(10) 0.013(8) 0.033(7) -0.010(8)
C26 0.017(6) 0.041(7) 0.077(10) 0.013(7) 0.000(6) -0.007(6)
C36 0.038(7) 0.036(6) 0.036(7) -0.014(5) 0.018(5) -0.012(6)
C35 0.152(19) 0.062(10) 0.067(11) -0.010(9) 0.085(13) -0.021(12)
C34 0.102(9) 0.068(8) 0.083(9) -0.011(7) 0.051(8) 0.000(7)
C33 0.098(12) 0.044(8) 0.067(10) 0.008(7) 0.060(10) 0.020(8)
C32 0.034(7) 0.045(7) 0.027(6) -0.006(5) 0.008(5) -0.002(6)
C31 0.024(6) 0.030(6) 0.034(6) -0.010(5) -0.001(5) 0.002(5)
Ir2 0.0258(2) 0.0363(2) 0.0277(2) -0.0090(2) 0.00769(17) 0.0014(2)
O3 0.041(5) 0.053(5) 0.030(4) -0.009(4) 0.020(4) 0.008(4)
O4 0.035(5) 0.067(7) 0.092(8) 0.007(6) 0.008(5) 0.013(5)
N5 0.009(4) 0.042(5) 0.039(5) -0.017(4) 0.010(4) -0.003(4)
N4 0.032(5) 0.033(5) 0.028(5) -0.005(4) 0.016(4) -0.005(4)
N6 0.034(6) 0.054(6) 0.036(6) -0.018(5) -0.002(5) 0.006(5)
C52 0.027(6) 0.026(5) 0.029(6) 0.005(5) 0.005(5) 0.004(5)
C53 0.039(7) 0.033(6) 0.041(7) -0.005(5) 0.013(6) -0.001(6)
C54 0.024(6) 0.034(6) 0.038(7) 0.003(5) 0.002(5) 0.010(5)
C55 0.041(7) 0.036(6) 0.032(6) -0.008(5) -0.008(5) -0.017(6)
C56 0.063(9) 0.024(6) 0.034(7) -0.013(5) 0.002(6) 0.000(6)
C57 0.033(6) 0.026(6) 0.029(6) -0.001(5) -0.002(5) -0.008(5)
C58 0.038(7) 0.027(6) 0.036(7) 0.003(5) 0.010(6) 0.007(5)
C59 0.065(9) 0.020(5) 0.021(6) -0.009(4) 0.021(6) -0.001(6)
C60 0.052(8) 0.028(6) 0.029(6) 0.009(5) 0.012(6) 0.013(6)
C61 0.051(8) 0.046(7) 0.034(7) 0.013(6) 0.021(6) 0.028(6)
C66 0.045(7) 0.050(8) 0.026(6) 0.001(5) 0.010(5) 0.012(6)
C65 0.045(8) 0.051(8) 0.066(9) -0.032(7) 0.023(7) -0.013(7)
C64 0.064(10) 0.075(10) 0.079(12) -0.022(9) 0.043(9) -0.014(9)
C63 0.031(6) 0.062(9) 0.058(8) 0.008(7) 0.015(6) 0.010(7)
C62 0.036(7) 0.067(9) 0.036(7) 0.011(6) 0.021(6) 0.017(7)
C37 0.040(7) 0.044(7) 0.018(6) 0.006(5) -0.012(5) 0.007(6)
C38 0.053(8) 0.039(7) 0.047(8) -0.013(6) 0.022(7) 0.000(6)
C39 0.072(10) 0.053(8) 0.037(7) -0.015(6) 0.019(7) 0.005(8)
C40 0.075(11) 0.050(9) 0.074(11) 0.016(8) 0.029(9) 0.016(8)
C41 0.060(9) 0.041(7) 0.037(7) 0.000(6) 0.026(6) 0.020(7)
C42 0.030(6) 0.038(6) 0.031(6) -0.021(5) -0.009(5) -0.005(5)
C43 0.040(7) 0.065(8) 0.032(7) -0.026(6) 0.017(6) 0.005(6)
C44 0.058(9) 0.053(8) 0.066(10) -0.015(7) 0.023(8) 0.010(7)
C45 0.065(10) 0.048(8) 0.039(8) -0.008(6) 0.019(7) 0.011(7)
C46 0.041(7) 0.041(7) 0.034(7) -0.002(5) 0.012(5) 0.000(6)
C51 0.024(6) 0.044(7) 0.053(7) 0.000(6) 0.007(5) 0.001(6)
C50 0.040(7) 0.044(7) 0.082(11) -0.013(7) 0.045(8) -0.010(6)
C49 0.068(11) 0.053(9) 0.094(13) 0.024(9) 0.051(10) 0.005(8)
C48 0.119(15) 0.050(9) 0.067(11) 0.014(8) 0.065(11) 0.017(10)
C47 0.061(9) 0.040(8) 0.072(10) 0.002(6) 0.044(8) -0.002(7)
C72 0.075(11) 0.057(9) 0.047(9) -0.037(7) 0.002(8) -0.017(8)
C71 0.110(18) 0.086(14) 0.107(18) -0.037(13) -0.021(14) -0.013(13)
C70 0.079(15) 0.20(3) 0.111(18) -0.078(19) -0.054(14) 0.050(18)
C69 0.089(14) 0.135(18) 0.121(17) -0.075(16) -0.052(13) 0.057(15)
C68 0.044(8) 0.075(11) 0.061(9) -0.020(8) -0.005(7) 0.007(8)
C67 0.041(8) 0.059(9) 0.055(9) 0.004(7) 0.014(7) 0.013(7)
Cl1 0.267(9) 0.148(6) 0.214(8) -0.057(7) 0.134(7) -0.054(7)
Cl2 0.131(5) 0.113(4) 0.100(4) 0.007(3) 0.037(4) 0.000(4)
Cl3 0.114(7) 0.97(4) 0.115(7) -0.201(15) 0.029(6) -0.045(14)
C73 0.15(2) 0.17(3) 0.078(16) -0.007(16) 0.043(16) 0.03(2)
Cl9 0.214(10) 0.157(7) 0.52(2) 0.197(11) 0.246(13) 0.098(7)
Cl7 0.078(3) 0.156(5) 0.096(4) -0.049(4) 0.017(3) 0.025(3)
Cl8 0.140(6) 0.410(17) 0.103(5) -0.122(8) -0.052(5) 0.109(9)
C75 0.039(8) 0.087(12) 0.094(13) -0.030(10) 0.005(9) 0.007(9)
Cl5 0.131(5) 0.198(7) 0.110(5) 0.062(5) 0.054(4) 0.066(6)
Cl6 0.112(5) 0.116(4) 0.152(6) 0.035(4) 0.034(4) 0.009(4)
Cl4 0.146(6) 0.121(5) 0.177(7) -0.002(5) 0.105(6) 0.001(5)
C74 0.20(3) 0.067(12) 0.14(2) 0.047(13) 0.12(2) 0.055(15)

loop_
_atom_type_symbol
_atom_type_description
_atom_type_scat_dispersion_real
_atom_type_scat_dispersion_imag
_atom_type_scat_source
C C 0.0033 0.0016 'International Tables Vol C Tables 4.2.6.8 and 6.1.1.4'
H H 0.0000 0.0000 'International Tables Vol C Tables 4.2.6.8 and 6.1.1.4'
Cl Cl 0.1484 0.1585 'International Tables Vol C Tables 4.2.6.8 and 6.1.1.4'
Ir Ir -1.4442 7.9887 'International Tables Vol C Tables 4.2.6.8 and 6.1.1.4'
N N 0.0061 0.0033 'International Tables Vol C Tables 4.2.6.8 and 6.1.1.4'
O O 0.0106 0.0060 'International Tables Vol C Tables 4.2.6.8 and 6.1.1.4'

loop_
_citation_id
_citation_doi
_citation_year
1 10.1021/acs.inorgchem.1c00387 2021

loop_
_geom_angle_atom_site_label_1
_geom_angle_atom_site_label_2
_geom_angle_atom_site_label_3
_geom_angle
_geom_angle_site_symmetry_1
_geom_angle_site_symmetry_3
_geom_angle_publ_flag
N1 Ir1 O1 103.3(3) . . ?
N1 Ir1 N2 171.6(3) . . ?
N1 Ir1 N3 88.2(3) . . ?
N2 Ir1 O1 80.1(3) . . ?
N2 Ir1 N3 100.1(3) . . ?
N3 Ir1 O1 74.3(3) . . ?
C1 Ir1 O1 169.1(3) . . ?
C1 Ir1 N1 79.7(4) . . ?
C1 Ir1 N2 98.4(4) . . ?
C1 Ir1 N3 95.5(4) . . ?
C1 Ir1 C16 93.8(5) . . ?
C16 Ir1 O1 96.5(4) . . ?
C16 Ir1 N1 92.3(4) . . ?
C16 Ir1 N2 79.7(4) . . ?
C16 Ir1 N3 170.6(4) . . ?
C31 O1 Ir1 116.2(7) . . ?
C7 N1 Ir1 114.2(8) . . ?
C7 N1 C15 121.8(10) . . ?
C15 N1 Ir1 124.0(7) . . ?
C22 N2 Ir1 112.2(7) . . ?
C22 N2 C30 120.0(9) . . ?
C30 N2 Ir1 127.2(7) . . ?
C36 N3 Ir1 121.6(7) . . ?
C32 N3 Ir1 119.0(7) . . ?
C32 N3 C36 119.3(9) . . ?
C2 C1 Ir1 126.9(8) . . ?
C6 C1 Ir1 116.9(9) . . ?
C6 C1 C2 115.9(10) . . ?
C1 C2 H2 119.6 . . ?
C3 C2 C1 120.7(14) . . ?
C3 C2 H2 119.6 . . ?
C2 C3 H3 119.7 . . ?
C2 C3 C4 120.5(15) . . ?
C4 C3 H3 119.7 . . ?
C3 C4 H4 120.4 . . ?
C5 C4 C3 119.1(13) . . ?
C5 C4 H4 120.4 . . ?
C4 C5 H5 120.1 . . ?
C4 C5 C6 119.7(14) . . ?
C6 C5 H5 120.1 . . ?
C1 C6 C5 123.9(13) . . ?
C1 C6 C7 114.1(10) . . ?
C5 C6 C7 122.0(12) . . ?
N1 C7 C6 114.6(10) . . ?
N1 C7 C8 119.2(13) . . ?
C8 C7 C6 126.2(12) . . ?
C7 C8 H8 119.8 . . ?
C9 C8 C7 120.4(15) . . ?
C9 C8 H8 119.8 . . ?
C8 C9 H9 120.4 . . ?
C10 C9 C8 119.2(14) . . ?
C10 C9 H9 120.4 . . ?
C9 C10 C15 122.5(14) . . ?
C9 C10 C11 120.4(14) . . ?
C11 C10 C15 117.0(14) . . ?
N1 C15 C10 116.7(12) . . ?
C14 C15 N1 123.8(10) . . ?
C14 C15 C10 119.5(12) . . ?
C15 C14 H14 119.1 . . ?
C13 C14 C15 121.9(12) . . ?
C13 C14 H14 119.1 . . ?
C14 C13 H13 119.7 . . ?
C14 C13 C12 120.6(15) . . ?
C12 C13 H13 119.7 . . ?
C13 C12 H12 120.4 . . ?
C11 C12 C13 119.1(15) . . ?
C11 C12 H12 120.4 . . ?
C10 C11 H11 119.1 . . ?
C12 C11 C10 121.7(14) . . ?
C12 C11 H11 119.1 . . ?
C17 C16 Ir1 128.2(9) . . ?
C21 C16 Ir1 114.9(8) . . ?
C21 C16 C17 116.7(11) . . ?
C16 C17 H17 119.9 . . ?
C18 C17 C16 120.1(11) . . ?
C18 C17 H17 119.9 . . ?
C17 C18 H18 119.0 . . ?
C19 C18 C17 121.9(11) . . ?
C19 C18 H18 119.0 . . ?
C18 C19 H19 120.0 . . ?
C18 C19 C20 120.0(11) . . ?
C20 C19 H19 120.0 . . ?
C19 C20 H20 121.0 . . ?
C19 C20 C21 118.1(11) . . ?
C21 C20 H20 121.0 . . ?
C16 C21 C20 122.9(11) . . ?
C16 C21 C22 114.9(9) . . ?
C20 C21 C22 122.1(10) . . ?
N2 C22 C21 116.1(9) . . ?
N2 C22 C23 120.3(10) . . ?
C23 C22 C21 123.6(10) . . ?
C22 C23 H23 120.5 . . ?
C24 C23 C22 119.1(11) . . ?
C24 C23 H23 120.5 . . ?
C23 C24 H24 119.5 . . ?
C25 C24 C23 121.1(11) . . ?
C25 C24 H24 119.5 . . ?
C24 C25 C30 119.3(11) . . ?
C24 C25 C26 123.4(12) . . ?
C30 C25 C26 117.3(11) . . ?
N2 C30 C25 119.8(10) . . ?
N2 C30 C29 120.6(10) . . ?
C29 C30 C25 119.6(10) . . ?
C30 C29 H29 119.9 . . ?
C28 C29 C30 120.1(12) . . ?
C28 C29 H29 119.9 . . ?
C29 C28 H28 120.1 . . ?
C29 C28 C27 119.9(13) . . ?
C27 C28 H28 120.1 . . ?
C28 C27 H27 121.3 . . ?
C26 C27 C28 117.5(11) . . ?
C26 C27 H27 121.3 . . ?
C25 C26 H26 117.6 . . ?
C27 C26 C25 124.9(12) . . ?
C27 C26 H26 117.6 . . ?
N3 C36 H36A 109.0 . . ?
N3 C36 H36B 109.0 . . ?
N3 C36 C35 113.1(10) . . ?
H36A C36 H36B 107.8 . . ?
C35 C36 H36A 109.0 . . ?
C35 C36 H36B 109.0 . . ?
C36 C35 H35A 108.7 . . ?
C36 C35 H35B 108.7 . . ?
H35A C35 H35B 107.6 . . ?
C34 C35 C36 114.0(16) . . ?
C34 C35 H35A 108.7 . . ?
C34 C35 H35B 108.7 . . ?
C35 C34 H34A 108.7 . . ?
C35 C34 H34B 108.7 . . ?
C35 C34 C33 114.3(15) . . ?
H34A C34 H34B 107.6 . . ?
C33 C34 H34A 108.7 . . ?
C33 C34 H34B 108.7 . . ?
C34 C33 H33A 108.9 . . ?
C34 C33 H33B 108.9 . . ?
H33A C33 H33B 107.7 . . ?
C32 C33 C34 113.4(13) . . ?
C32 C33 H33A 108.9 . . ?
C32 C33 H33B 108.9 . . ?
N3 C32 C33 126.0(11) . . ?
N3 C32 C31 112.1(10) . . ?
C33 C32 C31 121.7(11) . . ?
O1 C31 O2 126.8(10) . . ?
O1 C31 C32 117.5(10) . . ?
O2 C31 C32 115.6(10) . . ?
N5 Ir2 O3 79.8(3) . . ?
N5 Ir2 N6 104.6(4) . . ?
N4 Ir2 O3 105.7(3) . . ?
N4 Ir2 N5 172.2(4) . . ?
N4 Ir2 N6 82.5(4) . . ?
N6 Ir2 O3 74.6(4) . . ?
C52 Ir2 O3 96.5(4) . . ?
C52 Ir2 N5 80.8(4) . . ?
C52 Ir2 N4 92.8(4) . . ?
C52 Ir2 N6 168.2(4) . . ?
C52 Ir2 C37 90.6(5) . . ?
C37 Ir2 O3 170.8(5) . . ?
C37 Ir2 N5 95.5(5) . . ?
C37 Ir2 N4 79.8(5) . . ?
C37 Ir2 N6 99.2(5) . . ?
C67 O3 Ir2 116.8(9) . . ?
C58 N5 Ir2 112.4(7) . . ?
C66 N5 Ir2 127.1(8) . . ?
C66 N5 C58 120.2(10) . . ?
C43 N4 Ir2 115.8(7) . . ?
C43 N4 C51 118.9(9) . . ?
C51 N4 Ir2 125.1(7) . . ?
C72 N6 Ir2 123.4(9) . . ?
C68 N6 Ir2 116.3(9) . . ?
C68 N6 C72 119.1(11) . . ?
C53 C52 Ir2 129.6(9) . . ?
C53 C52 C57 115.4(11) . . ?
C57 C52 Ir2 114.9(8) . . ?
C52 C53 H53 118.2 . . ?
C54 C53 C52 123.6(12) . . ?
C54 C53 H53 118.2 . . ?
C53 C54 H54 120.2 . . ?
C53 C54 C55 119.7(12) . . ?
C55 C54 H54 120.2 . . ?
C54 C55 H55 119.0 . . ?
C54 C55 C56 121.9(11) . . ?
C56 C55 H55 119.0 . . ?
C55 C56 H56 122.5 . . ?
C55 C56 C57 115.0(11) . . ?
C57 C56 H56 122.5 . . ?
C56 C57 C52 124.4(11) . . ?
C56 C57 C58 121.5(12) . . ?
C58 C57 C52 113.9(10) . . ?
N5 C58 C57 117.1(10) . . ?
N5 C58 C59 120.6(11) . . ?
C59 C58 C57 122.1(12) . . ?
C58 C59 H59 120.0 . . ?
C60 C59 C58 120.0(11) . . ?
C60 C59 H59 120.0 . . ?
C59 C60 H60 120.2 . . ?
C59 C60 C61 119.5(11) . . ?
C61 C60 H60 120.2 . . ?
C60 C61 C66 117.4(12) . . ?
C62 C61 C60 121.7(12) . . ?
C62 C61 C66 120.7(13) . . ?
N5 C66 C61 121.5(12) . . ?
N5 C66 C65 121.3(11) . . ?
C65 C66 C61 117.1(12) . . ?
C66 C65 H65 119.6 . . ?
C66 C65 C64 120.9(13) . . ?
C64 C65 H65 119.6 . . ?
C65 C64 H64 119.8 . . ?
C63 C64 C65 120.4(14) . . ?
C63 C64 H64 119.8 . . ?
C64 C63 H63 120.0 . . ?
C62 C63 C64 120.1(12) . . ?
C62 C63 H63 120.0 . . ?
C61 C62 H62 119.7 . . ?
C63 C62 C61 120.6(12) . . ?
C63 C62 H62 119.7 . . ?
C38 C37 Ir2 126.6(10) . . ?
C38 C37 C42 119.4(12) . . ?
C42 C37 Ir2 113.5(9) . . ?
C37 C38 H38 119.3 . . ?
C37 C38 C39 121.3(13) . . ?
C39 C38 H38 119.3 . . ?
C38 C39 H39 120.4 . . ?
C38 C39 C40 119.2(14) . . ?
C40 C39 H39 120.4 . . ?
C39 C40 H40 120.3 . . ?
C41 C40 C39 119.4(13) . . ?
C41 C40 H40 120.3 . . ?
C40 C41 H41 119.7 . . ?
C40 C41 C42 120.6(13) . . ?
C42 C41 H41 119.7 . . ?
C37 C42 C41 119.9(12) . . ?
C37 C42 C43 117.7(11) . . ?
C41 C42 C43 122.3(11) . . ?
N4 C43 C42 112.6(9) . . ?
N4 C43 C44 120.7(13) . . ?
C44 C43 C42 126.4(13) . . ?
C43 C44 H44 119.1 . . ?
C45 C44 C43 121.9(14) . . ?
C45 C44 H44 119.1 . . ?
C44 C45 H45 120.2 . . ?
C44 C45 C46 119.6(12) . . ?
C46 C45 H45 120.2 . . ?
C45 C46 C51 117.5(11) . . ?
C47 C46 C45 121.9(12) . . ?
C47 C46 C51 120.6(11) . . ?
N4 C51 C46 121.1(11) . . ?
C50 C51 N4 120.2(11) . . ?
C50 C51 C46 118.7(12) . . ?
C51 C50 H50 120.8 . . ?
C49 C50 C51 118.3(13) . . ?
C49 C50 H50 120.8 . . ?
C50 C49 H49 118.3 . . ?
C50 C49 C48 123.3(14) . . ?
C48 C49 H49 118.3 . . ?
C49 C48 H48 121.3 . . ?
C47 C48 C49 117.4(14) . . ?
C47 C48 H48 121.3 . . ?
C46 C47 H47 119.6 . . ?
C48 C47 C46 120.8(12) . . ?
C48 C47 H47 119.6 . . ?
N6 C72 H72A 110.3 . . ?
N6 C72 H72B 110.3 . . ?
N6 C72 C71 107.1(14) . . ?
H72A C72 H72B 108.5 . . ?
C71 C72 H72A 110.3 . . ?
C71 C72 H72B 110.3 . . ?
C72 C71 H71A 109.2 . . ?
C72 C71 H71B 109.2 . . ?
H71A C71 H71B 107.9 . . ?
C70 C71 C72 112(2) . . ?
C70 C71 H71A 109.2 . . ?
C70 C71 H71B 109.2 . . ?
C71 C70 H70A 110.3 . . ?
C71 C70 H70B 110.3 . . ?
C71 C70 C69 107.2(18) . . ?
H70A C70 H70B 108.5 . . ?
C69 C70 H70A 110.3 . . ?
C69 C70 H70B 110.3 . . ?
C70 C69 H69A 108.8 . . ?
C70 C69 H69B 108.7 . . ?
H69A C69 H69B 107.6 . . ?
C68 C69 C70 114.0(18) . . ?
C68 C69 H69A 108.8 . . ?
C68 C69 H69B 108.7 . . ?
N6 C68 C69 125.8(16) . . ?
N6 C68 C67 114.3(12) . . ?
C69 C68 C67 119.8(16) . . ?
O3 C67 O4 127.5(14) . . ?
O3 C67 C68 116.2(12) . . ?
O4 C67 C68 116.1(13) . . ?
Cl1 C73 H73 109.5 . . ?
Cl2 C73 Cl1 101.8(12) . . ?
Cl2 C73 H73 109.5 . . ?
Cl3 C73 Cl1 111.1(19) . . ?
Cl3 C73 Cl2 115.1(16) . . ?
Cl3 C73 H73 109.5 . . ?
Cl9 C75 Cl7 108.6(11) . . ?
Cl9 C75 H75 108.5 . . ?
Cl7 C75 H75 108.5 . . ?
Cl8 C75 Cl9 111.5(13) . . ?
Cl8 C75 Cl7 111.1(10) . . ?
Cl8 C75 H75 108.5 . . ?
Cl5 C74 Cl6 106.3(11) . . ?
Cl5 C74 Cl4 121.2(16) . . ?
Cl5 C74 H74 108.5 . . ?
Cl6 C74 H74 108.5 . . ?
Cl4 C74 Cl6 103.3(14) . . ?
Cl4 C74 H74 108.5 . . ?

loop_
_geom_bond_atom_site_label_1
_geom_bond_atom_site_label_2
_geom_bond_distance
_geom_bond_site_symmetry_2
_geom_bond_publ_flag
Ir1 O1 2.194(7) . ?
Ir1 N1 2.078(9) . ?
Ir1 N2 2.110(9) . ?
Ir1 N3 2.150(9) . ?
Ir1 C1 1.974(11) . ?
Ir1 C16 2.006(11) . ?
O1 C31 1.248(13) . ?
O2 C31 1.253(14) . ?
N1 C7 1.352(15) . ?
N1 C15 1.405(15) . ?
N2 C22 1.340(14) . ?
N2 C30 1.391(14) . ?
N3 C36 1.484(14) . ?
N3 C32 1.299(14) . ?
C1 C2 1.415(17) . ?
C1 C6 1.377(15) . ?
C2 H2 0.9300 . ?
C2 C3 1.383(16) . ?
C3 H3 0.9300 . ?
C3 C4 1.42(2) . ?
C4 H4 0.9300 . ?
C4 C5 1.34(2) . ?
C5 H5 0.9300 . ?
C5 C6 1.397(18) . ?
C6 C7 1.472(17) . ?
C7 C8 1.430(17) . ?
C8 H8 0.9300 . ?
C8 C9 1.40(2) . ?
C9 H9 0.9300 . ?
C9 C10 1.33(2) . ?
C10 C15 1.447(16) . ?
C10 C11 1.43(2) . ?
C15 C14 1.369(19) . ?
C14 H14 0.9300 . ?
C14 C13 1.337(18) . ?
C13 H13 0.9300 . ?
C13 C12 1.44(2) . ?
C12 H12 0.9300 . ?
C12 C11 1.34(3) . ?
C11 H11 0.9300 . ?
C16 C17 1.420(15) . ?
C16 C21 1.378(15) . ?
C17 H17 0.9300 . ?
C17 C18 1.383(16) . ?
C18 H18 0.9300 . ?
C18 C19 1.370(17) . ?
C19 H19 0.9300 . ?
C19 C20 1.384(17) . ?
C20 H20 0.9300 . ?
C20 C21 1.421(15) . ?
C21 C22 1.469(15) . ?
C22 C23 1.430(15) . ?
C23 H23 0.9300 . ?
C23 C24 1.375(16) . ?
C24 H24 0.9300 . ?
C24 C25 1.355(17) . ?
C25 C30 1.420(15) . ?
C25 C26 1.421(16) . ?
C30 C29 1.417(16) . ?
C29 H29 0.9300 . ?
C29 C28 1.392(15) . ?
C28 H28 0.9300 . ?
C28 C27 1.46(2) . ?
C27 H27 0.9300 . ?
C27 C26 1.32(2) . ?
C26 H26 0.9300 . ?
C36 H36A 0.9700 . ?
C36 H36B 0.9700 . ?
C36 C35 1.534(18) . ?
C35 H35A 0.9700 . ?
C35 H35B 0.9700 . ?
C35 C34 1.41(2) . ?
C34 H34A 0.9700 . ?
C34 H34B 0.9700 . ?
C34 C33 1.47(2) . ?
C33 H33A 0.9700 . ?
C33 H33B 0.9700 . ?
C33 C32 1.459(17) . ?
C32 C31 1.556(16) . ?
Ir2 O3 2.201(9) . ?
Ir2 N5 2.093(9) . ?
Ir2 N4 2.075(9) . ?
Ir2 N6 2.175(10) . ?
Ir2 C52 1.985(12) . ?
Ir2 C37 2.010(12) . ?
O3 C67 1.241(16) . ?
O4 C67 1.254(16) . ?
N5 C58 1.363(15) . ?
N5 C66 1.362(15) . ?
N4 C43 1.347(16) . ?
N4 C51 1.426(15) . ?
N6 C72 1.491(16) . ?
N6 C68 1.311(18) . ?
C52 C53 1.385(16) . ?
C52 C57 1.441(16) . ?
C53 H53 0.9300 . ?
C53 C54 1.383(17) . ?
C54 H54 0.9300 . ?
C54 C55 1.405(17) . ?
C55 H55 0.9300 . ?
C55 C56 1.423(19) . ?
C56 H56 0.9300 . ?
C56 C57 1.428(16) . ?
C57 C58 1.435(17) . ?
C58 C59 1.407(15) . ?
C59 H59 0.9300 . ?
C59 C60 1.400(18) . ?
C60 H60 0.9300 . ?
C60 C61 1.419(19) . ?
C61 C66 1.426(16) . ?
C61 C62 1.393(18) . ?
C66 C65 1.397(18) . ?
C65 H65 0.9300 . ?
C65 C64 1.399(19) . ?
C64 H64 0.9300 . ?
C64 C63 1.383(19) . ?
C63 H63 0.9300 . ?
C63 C62 1.363(19) . ?
C62 H62 0.9300 . ?
C37 C38 1.364(18) . ?
C37 C42 1.385(17) . ?
C38 H38 0.9300 . ?
C38 C39 1.399(18) . ?
C39 H39 0.9300 . ?
C39 C40 1.421(19) . ?
C40 H40 0.9300 . ?
C40 C41 1.347(19) . ?
C41 H41 0.9300 . ?
C41 C42 1.423(16) . ?
C42 C43 1.457(19) . ?
C43 C44 1.415(17) . ?
C44 H44 0.9300 . ?
C44 C45 1.37(2) . ?
C45 H45 0.9300 . ?
C45 C46 1.422(18) . ?
C46 C51 1.429(16) . ?
C46 C47 1.379(17) . ?
C51 C50 1.395(18) . ?
C50 H50 0.9300 . ?
C50 C49 1.36(2) . ?
C49 H49 0.9300 . ?
C49 C48 1.41(2) . ?
C48 H48 0.9300 . ?
C48 C47 1.368(19) . ?
C47 H47 0.9300 . ?
C72 H72A 0.9700 . ?
C72 H72B 0.9700 . ?
C72 C71 1.58(2) . ?
C71 H71A 0.9700 . ?
C71 H71B 0.9700 . ?
C71 C70 1.35(3) . ?
C70 H70A 0.9700 . ?
C70 H70B 0.9700 . ?
C70 C69 1.58(3) . ?
C69 H69A 0.9700 . ?
C69 H69B 0.9700 . ?
C69 C68 1.45(2) . ?
C68 C67 1.54(2) . ?
Cl1 C73 1.95(3) . ?
Cl2 C73 1.74(2) . ?
Cl3 C73 1.60(3) . ?
C73 H73 0.9800 . ?
Cl9 C75 1.70(2) . ?
Cl7 C75 1.740(17) . ?
Cl8 C75 1.626(17) . ?
C75 H75 0.9800 . ?
Cl5 C74 1.62(3) . ?
Cl6 C74 2.01(3) . ?
Cl4 C74 1.65(2) . ?
C74 H74 0.9800 . ?

loop_
_geom_torsion_atom_site_label_1
_geom_torsion_atom_site_label_2
_geom_torsion_atom_site_label_3
_geom_torsion_atom_site_label_4
_geom_torsion
_geom_torsion_site_symmetry_1
_geom_torsion_site_symmetry_2
_geom_torsion_site_symmetry_3
_geom_torsion_site_symmetry_4
_geom_torsion_publ_flag
Ir1 O1 C31 O2 168.0(9) . . . . ?
Ir1 O1 C31 C32 -9.3(12) . . . . ?
Ir1 N1 C7 C6 -3.9(11) . . . . ?
Ir1 N1 C7 C8 178.0(8) . . . . ?
Ir1 N1 C15 C10 -176.6(7) . . . . ?
Ir1 N1 C15 C14 5.6(14) . . . . ?
Ir1 N2 C22 C21 -11.3(11) . . . . ?
Ir1 N2 C22 C23 167.5(8) . . . . ?
Ir1 N2 C30 C25 -163.8(7) . . . . ?
Ir1 N2 C30 C29 18.4(14) . . . . ?
Ir1 N3 C36 C35 160.8(11) . . . . ?
Ir1 N3 C32 C33 -170.7(11) . . . . ?
Ir1 N3 C32 C31 5.1(13) . . . . ?
Ir1 C1 C2 C3 171.5(10) . . . . ?
Ir1 C1 C6 C5 -170.2(9) . . . . ?
Ir1 C1 C6 C7 7.7(12) . . . . ?
Ir1 C16 C17 C18 168.2(9) . . . . ?
Ir1 C16 C21 C20 -170.5(9) . . . . ?
Ir1 C16 C21 C22 10.8(13) . . . . ?
O1 Ir1 N1 C7 -163.1(7) . . . . ?
O1 Ir1 N1 C15 19.4(8) . . . . ?
O1 Ir1 N2 C22 -85.3(7) . . . . ?
O1 Ir1 N2 C30 86.0(9) . . . . ?
O1 Ir1 N3 C36 171.3(9) . . . . ?
O1 Ir1 N3 C32 -7.3(8) . . . . ?
O1 Ir1 C1 C2 -74(2) . . . . ?
O1 Ir1 C1 C6 99(2) . . . . ?
O1 Ir1 C16 C17 -108.9(11) . . . . ?
O1 Ir1 C16 C21 65.8(9) . . . . ?
N1 Ir1 O1 C31 93.2(8) . . . . ?
N1 Ir1 N2 C22 30(3) . . . . ?
N1 Ir1 N2 C30 -159(2) . . . . ?
N1 Ir1 N3 C36 67.0(9) . . . . ?
N1 Ir1 N3 C32 -111.7(9) . . . . ?
N1 Ir1 C1 C2 179.1(10) . . . . ?
N1 Ir1 C1 C6 -7.6(8) . . . . ?
N1 Ir1 C16 C17 -5.2(12) . . . . ?
N1 Ir1 C16 C21 169.4(9) . . . . ?
N1 C7 C8 C9 0.8(17) . . . . ?
N1 C15 C14 C13 -179.7(10) . . . . ?
N2 Ir1 O1 C31 -94.6(8) . . . . ?
N2 Ir1 N1 C7 84(3) . . . . ?
N2 Ir1 N1 C15 -94(3) . . . . ?
N2 Ir1 N3 C36 -112.0(9) . . . . ?
N2 Ir1 N3 C32 69.3(9) . . . . ?
N2 Ir1 C1 C2 7.3(10) . . . . ?
N2 Ir1 C1 C6 -179.3(8) . . . . ?
N2 Ir1 C16 C17 172.4(12) . . . . ?
N2 Ir1 C16 C21 -12.9(9) . . . . ?
N2 C22 C23 C24 -0.4(16) . . . . ?
N2 C30 C29 C28 -177.9(11) . . . . ?
N3 Ir1 O1 C31 8.9(7) . . . . ?
N3 Ir1 N1 C7 -89.7(7) . . . . ?
N3 Ir1 N1 C15 92.8(7) . . . . ?
N3 Ir1 N2 C22 -157.2(7) . . . . ?
N3 Ir1 N2 C30 14.0(9) . . . . ?
N3 Ir1 C1 C2 -93.8(9) . . . . ?
N3 Ir1 C1 C6 79.6(8) . . . . ?
N3 Ir1 C16 C17 -98(3) . . . . ?
N3 Ir1 C16 C21 76(3) . . . . ?
N3 C36 C35 C34 41(2) . . . . ?
N3 C32 C31 O1 3.0(15) . . . . ?
N3 C32 C31 O2 -174.6(10) . . . . ?
C1 Ir1 O1 C31 -11(2) . . . . ?
C1 Ir1 N1 C7 6.2(7) . . . . ?
C1 Ir1 N1 C15 -171.3(8) . . . . ?
C1 Ir1 N2 C22 105.6(7) . . . . ?
C1 Ir1 N2 C30 -83.1(9) . . . . ?
C1 Ir1 N3 C36 -12.5(9) . . . . ?
C1 Ir1 N3 C32 168.9(9) . . . . ?
C1 Ir1 C16 C17 74.6(12) . . . . ?
C1 Ir1 C16 C21 -110.8(9) . . . . ?
C1 C2 C3 C4 0(2) . . . . ?
C1 C6 C7 N1 -2.2(13) . . . . ?
C1 C6 C7 C8 175.8(10) . . . . ?
C2 C1 C6 C5 3.9(16) . . . . ?
C2 C1 C6 C7 -178.2(9) . . . . ?
C2 C3 C4 C5 0(2) . . . . ?
C3 C4 C5 C6 2.2(19) . . . . ?
C4 C5 C6 C1 -4.1(19) . . . . ?
C4 C5 C6 C7 178.1(11) . . . . ?
C5 C6 C7 N1 175.8(10) . . . . ?
C5 C6 C7 C8 -6.3(17) . . . . ?
C6 C1 C2 C3 -1.9(17) . . . . ?
C6 C7 C8 C9 -177.0(12) . . . . ?
C7 N1 C15 C10 6.1(13) . . . . ?
C7 N1 C15 C14 -171.7(10) . . . . ?
C7 C8 C9 C10 1(2) . . . . ?
C8 C9 C10 C15 1(2) . . . . ?
C8 C9 C10 C11 178.1(12) . . . . ?
C9 C10 C15 N1 -4.4(17) . . . . ?
C9 C10 C15 C14 173.6(13) . . . . ?
C9 C10 C11 C12 -174.5(15) . . . . ?
C10 C15 C14 C13 2.5(17) . . . . ?
C15 N1 C7 C6 173.6(8) . . . . ?
C15 N1 C7 C8 -4.5(15) . . . . ?
C15 C10 C11 C12 2.7(19) . . . . ?
C15 C14 C13 C12 -0.3(19) . . . . ?
C14 C13 C12 C11 -1(2) . . . . ?
C13 C12 C11 C10 -1(2) . . . . ?
C11 C10 C15 N1 178.4(9) . . . . ?
C11 C10 C15 C14 -3.6(15) . . . . ?
C16 Ir1 O1 C31 -172.9(8) . . . . ?
C16 Ir1 N1 C7 99.7(8) . . . . ?
C16 Ir1 N1 C15 -77.8(8) . . . . ?
C16 Ir1 N2 C22 13.2(7) . . . . ?
C16 Ir1 N2 C30 -175.5(9) . . . . ?
C16 Ir1 N3 C36 160(2) . . . . ?
C16 Ir1 N3 C32 -18(3) . . . . ?
C16 Ir1 C1 C2 87.4(10) . . . . ?
C16 Ir1 C1 C6 -99.2(8) . . . . ?
C16 C17 C18 C19 4.8(19) . . . . ?
C16 C21 C22 N2 0.9(14) . . . . ?
C16 C21 C22 C23 -177.9(10) . . . . ?
C17 C16 C21 C20 4.8(17) . . . . ?
C17 C16 C21 C22 -173.9(10) . . . . ?
C17 C18 C19 C20 -1.2(18) . . . . ?
C18 C19 C20 C21 -0.6(17) . . . . ?
C19 C20 C21 C16 -1.4(17) . . . . ?
C19 C20 C21 C22 177.2(10) . . . . ?
C20 C21 C22 N2 -177.8(10) . . . . ?
C20 C21 C22 C23 3.5(16) . . . . ?
C21 C16 C17 C18 -6.4(18) . . . . ?
C21 C22 C23 C24 178.3(10) . . . . ?
C22 N2 C30 C25 6.9(15) . . . . ?
C22 N2 C30 C29 -171.0(10) . . . . ?
C22 C23 C24 C25 3.1(17) . . . . ?
C23 C24 C25 C30 -0.8(16) . . . . ?
C23 C24 C25 C26 179.4(11) . . . . ?
C24 C25 C30 N2 -4.2(15) . . . . ?
C24 C25 C30 C29 173.7(10) . . . . ?
C24 C25 C26 C27 -179.6(13) . . . . ?
C25 C30 C29 C28 4.2(17) . . . . ?
C30 N2 C22 C21 176.7(9) . . . . ?
C30 N2 C22 C23 -4.5(15) . . . . ?
C30 C25 C26 C27 0.5(19) . . . . ?
C30 C29 C28 C27 3.8(19) . . . . ?
C29 C28 C27 C26 -9(2) . . . . ?
C28 C27 C26 C25 7(2) . . . . ?
C26 C25 C30 N2 175.7(10) . . . . ?
C26 C25 C30 C29 -6.5(15) . . . . ?
C36 N3 C32 C33 10.6(19) . . . . ?
C36 N3 C32 C31 -173.6(9) . . . . ?
C36 C35 C34 C33 -51(2) . . . . ?
C35 C34 C33 C32 38(2) . . . . ?
C34 C33 C32 N3 -19(2) . . . . ?
C34 C33 C32 C31 166.1(14) . . . . ?
C33 C32 C31 O1 179.0(12) . . . . ?
C33 C32 C31 O2 1.4(17) . . . . ?
C32 N3 C36 C35 -20.5(17) . . . . ?
Ir2 O3 C67 O4 172.4(12) . . . . ?
Ir2 O3 C67 C68 -13.4(15) . . . . ?
Ir2 N5 C58 C57 -9.5(13) . . . . ?
Ir2 N5 C58 C59 166.0(9) . . . . ?
Ir2 N5 C66 C61 -161.3(8) . . . . ?
Ir2 N5 C66 C65 19.1(18) . . . . ?
Ir2 N4 C43 C42 -1.2(13) . . . . ?
Ir2 N4 C43 C44 173.4(10) . . . . ?
Ir2 N4 C51 C46 -169.1(8) . . . . ?
Ir2 N4 C51 C50 9.0(16) . . . . ?
Ir2 N6 C72 C71 -140.7(13) . . . . ?
Ir2 N6 C68 C69 168.1(17) . . . . ?
Ir2 N6 C68 C67 -10.0(17) . . . . ?
Ir2 C52 C53 C54 174.0(9) . . . . ?
Ir2 C52 C57 C56 -175.1(9) . . . . ?
Ir2 C52 C57 C58 1.1(12) . . . . ?
Ir2 C37 C38 C39 172.4(11) . . . . ?
Ir2 C37 C42 C41 -174.3(9) . . . . ?
Ir2 C37 C42 C43 8.0(14) . . . . ?
O3 Ir2 N5 C58 -90.7(8) . . . . ?
O3 Ir2 N5 C66 82.4(10) . . . . ?
O3 Ir2 N4 C43 -168.2(8) . . . . ?
O3 Ir2 N4 C51 6.8(10) . . . . ?
O3 Ir2 N6 C72 170.1(12) . . . . ?
O3 Ir2 N6 C68 2.9(10) . . . . ?
O3 Ir2 C52 C53 -102.9(11) . . . . ?
O3 Ir2 C52 C57 73.8(8) . . . . ?
O3 Ir2 C37 C38 -51(3) . . . . ?
O3 Ir2 C37 C42 121(2) . . . . ?
N5 Ir2 O3 C67 -102.0(9) . . . . ?
N5 Ir2 N4 C43 59(3) . . . . ?
N5 Ir2 N4 C51 -126(3) . . . . ?
N5 Ir2 N6 C72 -115.1(11) . . . . ?
N5 Ir2 N6 C68 77.7(11) . . . . ?
N5 Ir2 C52 C53 178.6(11) . . . . ?
N5 Ir2 C52 C57 -4.7(8) . . . . ?
N5 Ir2 C37 C38 8.3(12) . . . . ?
N5 Ir2 C37 C42 180.0(9) . . . . ?
N5 C58 C59 C60 0.1(17) . . . . ?
N5 C66 C65 C64 -177.5(14) . . . . ?
N4 Ir2 O3 C67 83.8(9) . . . . ?
N4 Ir2 N5 C58 44(3) . . . . ?
N4 Ir2 N5 C66 -143(2) . . . . ?
N4 Ir2 N6 C72 61.5(11) . . . . ?
N4 Ir2 N6 C68 -105.7(11) . . . . ?
N4 Ir2 C52 C53 3.3(11) . . . . ?
N4 Ir2 C52 C57 180.0(8) . . . . ?
N4 Ir2 C37 C38 -178.1(12) . . . . ?
N4 Ir2 C37 C42 -6.4(8) . . . . ?
N4 C43 C44 C45 -1(2) . . . . ?
N4 C51 C50 C49 -175.1(13) . . . . ?
N6 Ir2 O3 C67 6.4(9) . . . . ?
N6 Ir2 N5 C58 -161.6(8) . . . . ?
N6 Ir2 N5 C66 11.4(11) . . . . ?
N6 Ir2 N4 C43 -96.6(9) . . . . ?
N6 Ir2 N4 C51 78.4(9) . . . . ?
N6 Ir2 C52 C53 -63(3) . . . . ?
N6 Ir2 C52 C57 114(2) . . . . ?
N6 Ir2 C37 C38 -97.5(12) . . . . ?
N6 Ir2 C37 C42 74.2(9) . . . . ?
N6 C72 C71 C70 -63(3) . . . . ?
N6 C68 C67 O3 16(2) . . . . ?
N6 C68 C67 O4 -169.3(13) . . . . ?
C52 Ir2 O3 C67 178.6(9) . . . . ?
C52 Ir2 N5 C58 7.7(8) . . . . ?
C52 Ir2 N5 C66 -179.3(11) . . . . ?
C52 Ir2 N4 C43 94.3(9) . . . . ?
C52 Ir2 N4 C51 -90.7(9) . . . . ?
C52 Ir2 N6 C72 129(2) . . . . ?
C52 Ir2 N6 C68 -39(3) . . . . ?
C52 Ir2 C37 C38 89.2(12) . . . . ?
C52 Ir2 C37 C42 -99.2(9) . . . . ?
C52 C53 C54 C55 3.0(19) . . . . ?
C52 C57 C58 N5 5.8(15) . . . . ?
C52 C57 C58 C59 -169.6(10) . . . . ?
C53 C52 C57 C56 2.1(16) . . . . ?
C53 C52 C57 C58 178.3(10) . . . . ?
C53 C54 C55 C56 -2.4(18) . . . . ?
C54 C55 C56 C57 1.7(17) . . . . ?
C55 C56 C57 C52 -1.6(17) . . . . ?
C55 C56 C57 C58 -177.5(11) . . . . ?
C56 C57 C58 N5 -177.8(11) . . . . ?
C56 C57 C58 C59 6.8(17) . . . . ?
C57 C52 C53 C54 -2.7(17) . . . . ?
C57 C58 C59 C60 175.3(11) . . . . ?
C58 N5 C66 C61 11.2(17) . . . . ?
C58 N5 C66 C65 -168.4(12) . . . . ?
C58 C59 C60 C61 3.7(16) . . . . ?
C59 C60 C61 C66 -0.4(16) . . . . ?
C59 C60 C61 C62 175.4(11) . . . . ?
C60 C61 C66 N5 -7.1(17) . . . . ?
C60 C61 C66 C65 172.5(12) . . . . ?
C60 C61 C62 C63 -175.8(11) . . . . ?
C61 C66 C65 C64 3(2) . . . . ?
C66 N5 C58 C57 177.0(11) . . . . ?
C66 N5 C58 C59 -7.6(17) . . . . ?
C66 C61 C62 C63 -0.1(18) . . . . ?
C66 C65 C64 C63 1(3) . . . . ?
C65 C64 C63 C62 -5(2) . . . . ?
C64 C63 C62 C61 4(2) . . . . ?
C62 C61 C66 N5 177.0(11) . . . . ?
C62 C61 C66 C65 -3.3(18) . . . . ?
C37 Ir2 O3 C67 -42(3) . . . . ?
C37 Ir2 N5 C58 97.4(8) . . . . ?
C37 Ir2 N5 C66 -89.6(11) . . . . ?
C37 Ir2 N4 C43 4.2(9) . . . . ?
C37 Ir2 N4 C51 179.2(10) . . . . ?
C37 Ir2 N6 C72 -16.9(12) . . . . ?
C37 Ir2 N6 C68 175.9(11) . . . . ?
C37 Ir2 C52 C53 83.1(11) . . . . ?
C37 Ir2 C52 C57 -100.2(9) . . . . ?
C37 C38 C39 C40 -2(2) . . . . ?
C37 C42 C43 N4 -4.5(16) . . . . ?
C37 C42 C43 C44 -178.7(12) . . . . ?
C38 C37 C42 C41 -2.0(18) . . . . ?
C38 C37 C42 C43 -179.7(12) . . . . ?
C38 C39 C40 C41 4(2) . . . . ?
C39 C40 C41 C42 -5(2) . . . . ?
C40 C41 C42 C37 4(2) . . . . ?
C40 C41 C42 C43 -178.5(14) . . . . ?
C41 C42 C43 N4 177.9(11) . . . . ?
C41 C42 C43 C44 4(2) . . . . ?
C42 C37 C38 C39 1(2) . . . . ?
C42 C43 C44 C45 173.0(13) . . . . ?
C43 N4 C51 C46 5.7(17) . . . . ?
C43 N4 C51 C50 -176.1(12) . . . . ?
C43 C44 C45 C46 0(2) . . . . ?
C44 C45 C46 C51 4(2) . . . . ?
C44 C45 C46 C47 -175.0(14) . . . . ?
C45 C46 C51 N4 -6.7(18) . . . . ?
C45 C46 C51 C50 175.2(13) . . . . ?
C45 C46 C47 C48 179.2(15) . . . . ?
C46 C51 C50 C49 3.1(19) . . . . ?
C51 N4 C43 C42 -176.5(10) . . . . ?
C51 N4 C43 C44 -1.9(18) . . . . ?
C51 C46 C47 C48 0(2) . . . . ?
C51 C50 C49 C48 5(2) . . . . ?
C50 C49 C48 C47 -11(3) . . . . ?
C49 C48 C47 C46 8(3) . . . . ?
C47 C46 C51 N4 172.3(11) . . . . ?
C47 C46 C51 C50 -5.9(19) . . . . ?
C72 N6 C68 C69 0(3) . . . . ?
C72 N6 C68 C67 -177.8(13) . . . . ?
C72 C71 C70 C69 65(3) . . . . ?
C71 C70 C69 C68 -34(3) . . . . ?
C70 C69 C68 N6 1(3) . . . . ?
C70 C69 C68 C67 179.3(19) . . . . ?
C69 C68 C67 O3 -162.4(17) . . . . ?
C69 C68 C67 O4 12(2) . . . . ?
C68 N6 C72 C71 26(2) . . . . ?
